data_1575095
loop_
_publ_author_name
'Huber, Alexander'
'Thiele, Tobias'
'Rex, Tobias'
'Daniliuc, Constantin'
'W&#xf6;lper, Christoph'
'Lorberg, Rick Y.'
'H&#xf6;fmann, Lea'
'Strassert, Cristian A.'
'Giese, Michael'
'Voskuhl, Jens'

_publ_section_title
;
 Steric pressure in heteropentacenes modulates the photophysical
 properties - a molecular design strategy for functional materials.
;
_journal_issue 34
_journal_name_full 'Chemical science'
_journal_page_first 15723
_journal_page_last 15733
_journal_paper_doi 10.1039/d5sc03028e
_journal_volume 16
_journal_year 2025
_chemical_formula_sum 'C34 H22 N4 O2'
_chemical_formula_weight 518.55
_space_group_crystal_system triclinic
_space_group_IT_number 2
_space_group_name_Hall '-P 1'
_space_group_name_H-M_alt 'P -1'
_atom_sites_solution_hydrogens geom
_atom_sites_solution_primary direct
_atom_sites_solution_secondary difmap
_audit_creation_method SHELXL-2017/1
_audit_update_record
;
2025-03-05 deposited with the CCDC.	2025-07-15 downloaded from the CCDC.
;
_cell_angle_alpha 74.095(3)
_cell_angle_beta 83.457(3)
_cell_angle_gamma 82.201(3)
_cell_formula_units_Z 1
_cell_length_a 6.8945(7)
_cell_length_b 7.9423(8)
_cell_length_c 12.3462(12)
_cell_measurement_reflns_used 9935
_cell_measurement_temperature 100(2)
_cell_measurement_theta_max 33.19
_cell_measurement_theta_min 2.68
_cell_volume 642.07(11)
_computing_cell_refinement 'BRUKER APEX3(v2019.1-0)'
_computing_data_collection 'BRUKER APEX3(v2019.1-0)'
_computing_data_reduction 'BRUKER APEX3(v2019.1-0)'
_computing_molecular_graphics 'ORTEP/PLATON (Spek)'
_computing_publication_material 'BRUKER AXS SHELXTL (c) 2008 / Vers. 2008/4'
_computing_structure_refinement 'SHELXL-2017/1 (Sheldrick, 2017)'
_computing_structure_solution 'BRUKER APEX3(v2019.1-0)'
_diffrn_ambient_temperature 100(2)
_diffrn_detector_area_resol_mean 512
_diffrn_measured_fraction_theta_full 1.000
_diffrn_measured_fraction_theta_max 0.996
_diffrn_measurement_device_type 'Bruker D8 KAPPA II (APEX II detector)'
_diffrn_measurement_method 'Data collection strategy APEX 3/Queen'
_diffrn_radiation_monochromator 'Triumph Goebel mirror'
_diffrn_radiation_type MoK\a
_diffrn_radiation_wavelength 0.71073
_diffrn_reflns_av_R_equivalents 0.0374
_diffrn_reflns_av_unetI/netI 0.0195
_diffrn_reflns_Laue_measured_fraction_full 1.000
_diffrn_reflns_Laue_measured_fraction_max 0.996
_diffrn_reflns_limit_h_max 10
_diffrn_reflns_limit_h_min -10
_diffrn_reflns_limit_k_max 12
_diffrn_reflns_limit_k_min -12
_diffrn_reflns_limit_l_max 19
_diffrn_reflns_limit_l_min -19
_diffrn_reflns_number 52443
_diffrn_reflns_point_group_measured_fraction_full 1.000
_diffrn_reflns_point_group_measured_fraction_max 0.996
_diffrn_reflns_theta_full 25.242
_diffrn_reflns_theta_max 33.265
_diffrn_reflns_theta_min 2.683
_diffrn_source 'fine-focus sealed tube'
_exptl_absorpt_coefficient_mu 0.085
_exptl_absorpt_correction_T_max 0.75
_exptl_absorpt_correction_T_min 0.70
_exptl_absorpt_correction_type multi-scan
_exptl_absorpt_process_details 'SADABS, Blessing, Acta Cryst 1995 A51 33-38'
_exptl_crystal_colour yellow
_exptl_crystal_density_diffrn 1.341
_exptl_crystal_description plate
_exptl_crystal_F_000 270
_exptl_crystal_size_max 0.302
_exptl_crystal_size_mid 0.188
_exptl_crystal_size_min 0.074
_refine_diff_density_max 0.910
_refine_diff_density_min -0.248
_refine_diff_density_rms 0.066
_refine_ls_extinction_method none
_refine_ls_goodness_of_fit_ref 1.041
_refine_ls_hydrogen_treatment constr
_refine_ls_matrix_type full
_refine_ls_number_parameters 183
_refine_ls_number_reflns 4924
_refine_ls_number_restraints 0
_refine_ls_restrained_S_all 1.041
_refine_ls_R_factor_all 0.0610
_refine_ls_R_factor_gt 0.0478
_refine_ls_shift/su_max 0.000
_refine_ls_shift/su_mean 0.000
_refine_ls_structure_factor_coef Fsqd
_refine_ls_weighting_details 'w=1/[\s^2^(Fo^2^)+(0.0812P)^2^+0.2416P] where P=(Fo^2^+2Fc^2^)/3'
_refine_ls_weighting_scheme calc
_refine_ls_wR_factor_gt 0.1329
_refine_ls_wR_factor_ref 0.1438
_reflns_Friedel_coverage 0.000
_reflns_number_gt 4009
_reflns_number_total 4924
_reflns_threshold_expression 'I > 2\s(I)'
_cod_data_source_file d5sc03028e2.cif
_cod_data_source_block alh_fr18m
_cod_depositor_comments 'Adding full bibliography for 1575093--1575097.cif.'
_cod_database_code 1575095
_shelx_shelxl_version_number 2017/1
_shelx_space_group_comment
; 
The symmetry employed for this shelxl refinement is uniquely defined 
by the following loop, which should always be used as a source of 
symmetry information in preference to the above space-group names. 
They are only intended as comments. 
;
_shelx_estimated_absorpt_t_min 0.975
_shelx_estimated_absorpt_t_max 0.994

loop_
_space_group_symop_operation_xyz
'x, y, z'
'-x, -y, -z'

loop_
_atom_site_label
_atom_site_type_symbol
_atom_site_fract_x
_atom_site_fract_y
_atom_site_fract_z
_atom_site_U_iso_or_equiv
_atom_site_adp_type
_atom_site_occupancy
_atom_site_site_symmetry_order
_atom_site_calc_flag
_atom_site_refinement_flags_posn
_atom_site_refinement_flags_adp
_atom_site_refinement_flags_occupancy
_atom_site_disorder_assembly
_atom_site_disorder_group
O1 O 1.21640(10) 1.22857(10) 0.55236(6) 0.01402(15) Uani 1 1 d . . . . .
N1 N 0.48339(13) 0.88294(13) 0.65856(8) 0.01913(18) Uani 1 1 d . . . . .
N2 N 0.85576(11) 1.15129(10) 0.68043(7) 0.01108(15) Uani 1 1 d . . . . .
C1 C 0.82045(13) 0.96246(12) 0.55776(7) 0.01063(16) Uani 1 1 d . . . . .
C2 C 0.92619(13) 1.07803(12) 0.58897(7) 0.01017(15) Uani 1 1 d . . . . .
C3 C 1.10518(13) 1.11574(12) 0.52897(8) 0.01091(16) Uani 1 1 d . . . . .
C4 C 0.63339(14) 0.91993(12) 0.61437(8) 0.01285(17) Uani 1 1 d . . . . .
C5 C 1.12283(14) 1.33999(12) 0.61553(8) 0.01283(17) Uani 1 1 d . . . . .
C6 C 0.94252(13) 1.30821(12) 0.67644(8) 0.01230(17) Uani 1 1 d . . . . .
C7 C 0.84920(14) 1.42960(13) 0.73443(8) 0.01372(17) Uani 1 1 d . . . . .
C8 C 0.94733(15) 1.57124(13) 0.73554(9) 0.01591(18) Uani 1 1 d . . . . .
H8 H 0.887143 1.652110 0.776766 0.019 Uiso 1 1 calc R U . . .
C9 C 1.13104(15) 1.59776(13) 0.67799(9) 0.01689(19) Uani 1 1 d . . . . .
H9 H 1.196376 1.693645 0.681782 0.020 Uiso 1 1 calc R U . . .
C10 C 1.21801(15) 1.48312(13) 0.61504(9) 0.01599(18) Uani 1 1 d . . . . .
H10 H 1.340456 1.502387 0.572437 0.019 Uiso 1 1 calc R U . . .
C11 C 0.64930(15) 1.40908(14) 0.79527(9) 0.01851(19) Uani 1 1 d . . . . .
H11A H 0.661382 1.324429 0.869336 0.028 Uiso 1 1 calc R U . . .
H11B H 0.567449 1.366169 0.750851 0.028 Uiso 1 1 calc R U . . .
H11C H 0.588401 1.523216 0.805375 0.028 Uiso 1 1 calc R U . . .
C12 C 0.86958(14) 1.02043(13) 0.79014(8) 0.01356(17) Uani 1 1 d . . . . .
C13 C 0.69971(16) 0.97140(15) 0.85639(9) 0.0188(2) Uani 1 1 d . . . . .
H13 H 0.574435 1.024418 0.832355 0.023 Uiso 1 1 calc R U . . .
C14 C 0.71549(19) 0.84369(16) 0.95834(9) 0.0237(2) Uani 1 1 d . . . . .
H14 H 0.599672 0.808628 1.003776 0.028 Uiso 1 1 calc R U . . .
C15 C 0.8975(2) 0.76632(17) 0.99506(10) 0.0298(3) Uani 1 1 d . . . . .
H15 H 0.906361 0.680079 1.065447 0.036 Uiso 1 1 calc R U . . .
C16 C 1.0669(2) 0.81625(16) 0.92785(10) 0.0264(2) Uani 1 1 d . . . . .
H16 H 1.192034 0.762798 0.951816 0.032 Uiso 1 1 calc R U . . .
C17 C 1.05337(16) 0.94390(14) 0.82590(9) 0.01818(19) Uani 1 1 d . . . . .
H17 H 1.169193 0.979116 0.780531 0.022 Uiso 1 1 calc R U . . .

loop_
_atom_site_aniso_label
_atom_site_aniso_U_11
_atom_site_aniso_U_22
_atom_site_aniso_U_33
_atom_site_aniso_U_23
_atom_site_aniso_U_13
_atom_site_aniso_U_12
O1 0.0114(3) 0.0155(3) 0.0186(3) -0.0098(3) 0.0021(2) -0.0051(2)
N1 0.0142(4) 0.0214(4) 0.0224(4) -0.0068(3) 0.0017(3) -0.0046(3)
N2 0.0123(3) 0.0104(3) 0.0109(3) -0.0037(3) 0.0014(2) -0.0027(2)
C1 0.0095(3) 0.0116(4) 0.0112(4) -0.0037(3) 0.0005(3) -0.0022(3)
C2 0.0100(3) 0.0105(4) 0.0104(3) -0.0034(3) 0.0001(3) -0.0016(3)
C3 0.0098(3) 0.0115(4) 0.0123(4) -0.0039(3) -0.0007(3) -0.0027(3)
C4 0.0123(4) 0.0135(4) 0.0139(4) -0.0052(3) -0.0004(3) -0.0024(3)
C5 0.0133(4) 0.0121(4) 0.0137(4) -0.0047(3) -0.0007(3) -0.0015(3)
C6 0.0126(4) 0.0115(4) 0.0133(4) -0.0036(3) -0.0012(3) -0.0021(3)
C7 0.0153(4) 0.0120(4) 0.0139(4) -0.0039(3) -0.0015(3) -0.0005(3)
C8 0.0193(4) 0.0118(4) 0.0168(4) -0.0045(3) -0.0021(3) -0.0004(3)
C9 0.0196(4) 0.0125(4) 0.0203(4) -0.0059(3) -0.0025(3) -0.0038(3)
C10 0.0152(4) 0.0151(4) 0.0189(4) -0.0054(3) -0.0010(3) -0.0042(3)
C11 0.0165(4) 0.0180(4) 0.0217(5) -0.0083(4) 0.0028(3) -0.0012(3)
C12 0.0171(4) 0.0123(4) 0.0119(4) -0.0042(3) 0.0006(3) -0.0031(3)
C13 0.0217(5) 0.0182(4) 0.0166(4) -0.0054(4) 0.0048(3) -0.0058(4)
C14 0.0343(6) 0.0212(5) 0.0150(4) -0.0040(4) 0.0077(4) -0.0103(4)
C15 0.0547(8) 0.0195(5) 0.0141(5) -0.0005(4) -0.0044(5) -0.0068(5)
C16 0.0383(6) 0.0194(5) 0.0221(5) -0.0039(4) -0.0140(5) 0.0009(4)
C17 0.0208(4) 0.0172(4) 0.0170(4) -0.0051(3) -0.0041(3) -0.0007(4)

loop_
_atom_type_symbol
_atom_type_description
_atom_type_scat_dispersion_real
_atom_type_scat_dispersion_imag
_atom_type_scat_source
C C 0.0033 0.0016 'International Tables Vol C Tables 4.2.6.8 and 6.1.1.4'
H H 0.0000 0.0000 'International Tables Vol C Tables 4.2.6.8 and 6.1.1.4'
N N 0.0061 0.0033 'International Tables Vol C Tables 4.2.6.8 and 6.1.1.4'
O O 0.0106 0.0060 'International Tables Vol C Tables 4.2.6.8 and 6.1.1.4'

loop_
_geom_angle_atom_site_label_1
_geom_angle_atom_site_label_2
_geom_angle_atom_site_label_3
_geom_angle
_geom_angle_site_symmetry_1
_geom_angle_site_symmetry_3
_geom_angle_publ_flag
C3 O1 C5 116.66(7) . . ?
C2 N2 C6 113.12(7) . . ?
C2 N2 C12 112.20(7) . . ?
C6 N2 C12 112.37(7) . . ?
C3 C1 C2 121.03(8) 2_776 . ?
C3 C1 C4 117.94(8) 2_776 . ?
C2 C1 C4 121.02(8) . . ?
C3 C2 C1 117.89(8) . . ?
C3 C2 N2 120.83(8) . . ?
C1 C2 N2 121.27(8) . . ?
O1 C3 C2 121.90(8) . . ?
O1 C3 C1 117.03(8) . 2_776 ?
C2 C3 C1 121.06(8) . 2_776 ?
N1 C4 C1 178.48(10) . . ?
O1 C5 C10 116.55(8) . . ?
O1 C5 C6 121.24(8) . . ?
C10 C5 C6 122.21(9) . . ?
C5 C6 C7 119.02(8) . . ?
C5 C6 N2 120.12(8) . . ?
C7 C6 N2 120.86(8) . . ?
C8 C7 C6 118.41(9) . . ?
C8 C7 C11 120.00(9) . . ?
C6 C7 C11 121.60(9) . . ?
C9 C8 C7 121.93(9) . . ?
C10 C9 C8 119.52(9) . . ?
C5 C10 C9 118.73(9) . . ?
C13 C12 C17 120.50(10) . . ?
C13 C12 N2 119.80(9) . . ?
C17 C12 N2 119.68(9) . . ?
C12 C13 C14 118.99(11) . . ?
C15 C14 C13 121.15(11) . . ?
C14 C15 C16 119.36(11) . . ?
C17 C16 C15 120.13(12) . . ?
C16 C17 C12 119.86(11) . . ?

loop_
_geom_bond_atom_site_label_1
_geom_bond_atom_site_label_2
_geom_bond_distance
_geom_bond_site_symmetry_2
_geom_bond_publ_flag
O1 C3 1.3613(11) . ?
O1 C5 1.3843(11) . ?
N1 C4 1.1487(13) . ?
N2 C2 1.4171(11) . ?
N2 C6 1.4406(12) . ?
N2 C12 1.4680(12) . ?
C1 C3 1.3959(12) 2_776 ?
C1 C2 1.4007(12) . ?
C1 C4 1.4315(12) . ?
C2 C3 1.3898(12) . ?
C5 C10 1.3859(14) . ?
C5 C6 1.3939(13) . ?
C6 C7 1.4004(13) . ?
C7 C8 1.3930(14) . ?
C7 C11 1.4994(14) . ?
C8 C9 1.3924(14) . ?
C9 C10 1.3878(14) . ?
C12 C13 1.3868(14) . ?
C12 C17 1.3933(14) . ?
C13 C14 1.3880(16) . ?
C14 C15 1.388(2) . ?
C15 C16 1.390(2) . ?
C16 C17 1.3865(16) . ?
